data_7118432
loop_
_publ_author_name
'LaPierre, Etienne A.'
'Piers, Warren E.'
'Spasyuk, Denis M.'
'Bi, David W.'

_publ_section_title
;
 Activation of Si-H bonds across the nickel carbene bond in electron rich
 nickel PCcarbeneP pincer complexes.
;
_journal_issue 7
_journal_name_full 'Chemical communications (Cambridge, England)'
_journal_page_first 1361
_journal_page_last 1364
_journal_paper_doi 10.1039/c5cc09349j
_journal_volume 52
_journal_year 2016
_chemical_formula_moiety 'C46 H58 Ni P2 Si '
_chemical_formula_sum 'C46 H58 Ni P2 Si'
_chemical_formula_weight 759.66
_chemical_name_systematic
;
 ?
;
_space_group_crystal_system monoclinic
_space_group_IT_number 14
_space_group_name_Hall '-P 2ybc'
_space_group_name_H-M_alt 'P 1 21/c 1'
_symmetry_space_group_name_Hall '-P 2ybc'
_symmetry_space_group_name_H-M 'P 1 21/c 1'
_atom_sites_solution_hydrogens mixed
_audit_creation_method SHELXL-2013
_audit_update_record
;
2015-11-08 deposited with the CCDC.
2015-11-30 downloaded from the CCDC.
;
_cell_angle_alpha 90
_cell_angle_beta 110.7300(10)
_cell_angle_gamma 90
_cell_formula_units_Z 4
_cell_length_a 15.1784(2)
_cell_length_b 13.3439(2)
_cell_length_c 21.4058(3)
_cell_measurement_reflns_used 3829
_cell_measurement_temperature 173(2)
_cell_measurement_theta_max 66.45
_cell_measurement_theta_min 35.82
_cell_volume 4054.82(10)
_computing_cell_refinement 'Bruker SAINT'
_computing_data_collection 'Bruker APEX2'
_computing_data_reduction 'Bruker SAINT'
_computing_molecular_graphics 'Bruker SHELXTL'
_computing_publication_material 'LinXTL v.  5.2.2'
_computing_structure_refinement 'SHELXL-2013 (Sheldrick 2013)'
_computing_structure_solution 'SHELXS-97 (Sheldrick 2008)'
_diffrn_ambient_temperature 173(2)
_diffrn_measured_fraction_theta_full 0.997
_diffrn_measured_fraction_theta_max 0.997
_diffrn_measurement_device_type 'Bruker APEX-II CCD'
_diffrn_measurement_method '\f and \w scans'
_diffrn_radiation_type CuK\a
_diffrn_radiation_wavelength 1.54178
_diffrn_reflns_av_R_equivalents 0.0318
_diffrn_reflns_av_unetI/netI 0.0289
_diffrn_reflns_laue_measured_fraction_full 0.997
_diffrn_reflns_laue_measured_fraction_max 0.997
_diffrn_reflns_limit_h_max 16
_diffrn_reflns_limit_h_min -17
_diffrn_reflns_limit_k_max 15
_diffrn_reflns_limit_k_min -15
_diffrn_reflns_limit_l_max 25
_diffrn_reflns_limit_l_min -25
_diffrn_reflns_number 25351
_diffrn_reflns_point_group_measured_fraction_full 0.997
_diffrn_reflns_point_group_measured_fraction_max 0.997
_diffrn_reflns_theta_full 66.500
_diffrn_reflns_theta_max 66.495
_diffrn_reflns_theta_min 3.113
_exptl_absorpt_coefficient_mu 1.940
_exptl_absorpt_correction_T_max 0.715
_exptl_absorpt_correction_T_min 0.697
_exptl_absorpt_correction_type multi-scan
_exptl_absorpt_process_details 'Sadabs (Sheldrick, 1996)'
_exptl_crystal_colour Yellow
_exptl_crystal_density_diffrn 1.244
_exptl_crystal_density_method 'not measured'
_exptl_crystal_description block
_exptl_crystal_F_000 1624
_exptl_crystal_size_max 0.25
_exptl_crystal_size_mid 0.23
_exptl_crystal_size_min 0.20
_refine_diff_density_max 0.391
_refine_diff_density_min -0.271
_refine_diff_density_rms 0.053
_refine_ls_extinction_method none
_refine_ls_goodness_of_fit_ref 1.043
_refine_ls_hydrogen_treatment mixed
_refine_ls_matrix_type full
_refine_ls_number_parameters 466
_refine_ls_number_reflns 7111
_refine_ls_number_restraints 0
_refine_ls_restrained_S_all 1.043
_refine_ls_R_factor_all 0.0390
_refine_ls_R_factor_gt 0.0340
_refine_ls_shift/su_max 0.000
_refine_ls_shift/su_mean 0.000
_refine_ls_structure_factor_coef Fsqd
_refine_ls_weighting_details 'w=1/[\s^2^(Fo^2^)+(0.0594P)^2^+0.5377P] where P=(Fo^2^+2Fc^2^)/3'
_refine_ls_weighting_scheme calc
_refine_ls_wR_factor_gt 0.0888
_refine_ls_wR_factor_ref 0.0925
_reflns_Friedel_coverage 0.000
_reflns_number_gt 6277
_reflns_number_total 7111
_reflns_threshold_expression 'I > 2\s(I)'
_cod_data_source_file c5cc09349j2.cif
_cod_data_source_block dsel110_0m
_cod_database_code 7118432
_shelx_space_group_comment
;
The symmetry employed for this shelxl refinement is uniquely defined
by the following loop, which should always be used as a source of
symmetry information in preference to the above space-group names.
They are only intended as comments.
;
_shelx_estimated_absorpt_t_min 0.643
_shelx_estimated_absorpt_t_max 0.698
_shelxl_version_number 2013-4

loop_
_space_group_symop_operation_xyz
'x, y, z'
'-x, y+1/2, -z+1/2'
'-x, -y, -z'
'x, -y-1/2, z-1/2'

loop_
_atom_site_label
_atom_site_type_symbol
_atom_site_fract_x
_atom_site_fract_y
_atom_site_fract_z
_atom_site_U_iso_or_equiv
_atom_site_adp_type
_atom_site_occupancy
_atom_site_site_symmetry_order
_atom_site_calc_flag
_atom_site_refinement_flags_posn
_atom_site_refinement_flags_adp
C1 C 0.28159(11) 0.11579(11) 0.22353(8) 0.0190(3) Uani 1 1 d . .
C2 C 0.25443(12) 0.00438(12) 0.22075(8) 0.0199(3) Uani 1 1 d . .
C3 C 0.16989(13) -0.02369(12) 0.22847(8) 0.0239(3) Uani 1 1 d . .
C4 C 0.14055(14) -0.12388(13) 0.22505(10) 0.0320(4) Uani 1 1 d . .
H4 H 0.0823 -0.1400 0.2299 0.038 Uiso 1 1 calc R U
C5 C 0.19624(15) -0.19902(13) 0.21463(10) 0.0334(4) Uani 1 1 d . .
H5 H 0.1779 -0.2672 0.2137 0.040 Uiso 1 1 calc R U
C6 C 0.27936(14) -0.17353(13) 0.20552(9) 0.0282(4) Uani 1 1 d . .
H6 H 0.3177 -0.2248 0.1978 0.034 Uiso 1 1 calc R U
C7 C 0.30731(13) -0.07453(12) 0.20748(8) 0.0239(3) Uani 1 1 d . .
H7 H 0.3637 -0.0592 0.1997 0.029 Uiso 1 1 calc R U
C8 C -0.01818(12) 0.06319(13) 0.18423(9) 0.0278(4) Uani 1 1 d . .
H8 H -0.0486 0.0073 0.2003 0.033 Uiso 1 1 calc R U
C9 C -0.01885(15) 0.03502(15) 0.11493(10) 0.0372(4) Uani 1 1 d . .
H9A H -0.0840 0.0261 0.0845 0.056 Uiso 1 1 calc R U
H9B H 0.0161 -0.0276 0.1177 0.056 Uiso 1 1 calc R U
H9C H 0.0110 0.0885 0.0981 0.056 Uiso 1 1 calc R U
C10 C -0.07681(14) 0.15765(15) 0.18007(11) 0.0382(4) Uani 1 1 d . .
H10A H -0.0490 0.2135 0.1637 0.057 Uiso 1 1 calc R U
H10B H -0.0777 0.1739 0.2245 0.057 Uiso 1 1 calc R U
H10C H -0.1414 0.1462 0.1493 0.057 Uiso 1 1 calc R U
C11 C 0.09166(14) 0.03821(15) 0.32558(10) 0.0324(4) Uani 1 1 d . .
H11 H 0.0493 -0.0216 0.3156 0.039 Uiso 1 1 calc R U
C12 C 0.18628(17) 0.00570(17) 0.37590(11) 0.0434(5) Uani 1 1 d . .
H12A H 0.2330 0.0585 0.3804 0.065 Uiso 1 1 calc R U
H12B H 0.2068 -0.0561 0.3604 0.065 Uiso 1 1 calc R U
H12C H 0.1800 -0.0062 0.4193 0.065 Uiso 1 1 calc R U
C13 C 0.04665(19) 0.1181(2) 0.35542(12) 0.0510(6) Uani 1 1 d . .
H13A H 0.0429 0.0936 0.3976 0.077 Uiso 1 1 calc R U
H13B H -0.0169 0.1329 0.3241 0.077 Uiso 1 1 calc R U
H13C H 0.0849 0.1791 0.3638 0.077 Uiso 1 1 calc R U
C14 C 0.37956(12) 0.14151(12) 0.27294(8) 0.0204(3) Uani 1 1 d . .
C15 C 0.39873(12) 0.23951(12) 0.29985(8) 0.0225(3) Uani 1 1 d . .
C16 C 0.48894(13) 0.26836(14) 0.34107(9) 0.0299(4) Uani 1 1 d . .
H16 H 0.4999 0.3357 0.3563 0.036 Uiso 1 1 calc R U
C17 C 0.56250(13) 0.20061(15) 0.36002(9) 0.0323(4) Uani 1 1 d . .
H17 H 0.6240 0.2207 0.3877 0.039 Uiso 1 1 calc R U
C18 C 0.54455(13) 0.10291(15) 0.33775(10) 0.0321(4) Uani 1 1 d . .
H18 H 0.5937 0.0547 0.3516 0.038 Uiso 1 1 calc R U
C19 C 0.45564(13) 0.07433(13) 0.29541(9) 0.0279(4) Uani 1 1 d . .
H19 H 0.4457 0.0066 0.2810 0.034 Uiso 1 1 calc R U
C20 C 0.30598(15) 0.43468(13) 0.24703(9) 0.0310(4) Uani 1 1 d . .
H20 H 0.3257 0.4157 0.2087 0.037 Uiso 1 1 calc R U
C21 C 0.21220(18) 0.48987(15) 0.21727(12) 0.0501(6) Uani 1 1 d . .
H21A H 0.1970 0.5228 0.2531 0.075 Uiso 1 1 calc R U
H21B H 0.1624 0.4419 0.1943 0.075 Uiso 1 1 calc R U
H21C H 0.2170 0.5403 0.1854 0.075 Uiso 1 1 calc R U
C22 C 0.38079(17) 0.50757(16) 0.29043(12) 0.0458(5) Uani 1 1 d . .
H22A H 0.3834 0.5667 0.2640 0.069 Uiso 1 1 calc R U
H22B H 0.4424 0.4744 0.3062 0.069 Uiso 1 1 calc R U
H22C H 0.3644 0.5282 0.3289 0.069 Uiso 1 1 calc R U
C23 C 0.31275(13) 0.35203(13) 0.37679(8) 0.0252(3) Uani 1 1 d . .
H23 H 0.3721 0.3922 0.3944 0.030 Uiso 1 1 calc R U
C24 C 0.32431(16) 0.25994(15) 0.42094(10) 0.0381(5) Uani 1 1 d . .
H24A H 0.3405 0.2809 0.4675 0.057 Uiso 1 1 calc R U
H24B H 0.3747 0.2175 0.4169 0.057 Uiso 1 1 calc R U
H24C H 0.2652 0.2220 0.4068 0.057 Uiso 1 1 calc R U
C25 C 0.23224(14) 0.41673(15) 0.38097(10) 0.0335(4) Uani 1 1 d . .
H25A H 0.1723 0.3817 0.3595 0.050 Uiso 1 1 calc R U
H25B H 0.2313 0.4806 0.3581 0.050 Uiso 1 1 calc R U
H25C H 0.2414 0.4294 0.4279 0.050 Uiso 1 1 calc R U
C26 C 0.35537(12) 0.25438(12) 0.12923(8) 0.0231(3) Uani 1 1 d . .
C27 C 0.32701(14) 0.33022(13) 0.08112(9) 0.0274(4) Uani 1 1 d . .
H27 H 0.2617 0.3424 0.0587 0.033 Uiso 1 1 calc R U
C28 C 0.39255(16) 0.38841(14) 0.06533(10) 0.0350(4) Uani 1 1 d . .
H28 H 0.3711 0.4395 0.0325 0.042 Uiso 1 1 calc R U
C29 C 0.48851(15) 0.37299(14) 0.09669(10) 0.0342(4) Uani 1 1 d . .
C30 C 0.56058(19) 0.43289(18) 0.07870(14) 0.0522(6) Uani 1 1 d . .
H30A H 0.5617 0.4102 0.0354 0.078 Uiso 1 1 calc R U
H30B H 0.6229 0.4232 0.1130 0.078 Uiso 1 1 calc R U
H30C H 0.5439 0.5041 0.0760 0.078 Uiso 1 1 calc R U
C31 C 0.51745(14) 0.29955(15) 0.14562(10) 0.0333(4) Uani 1 1 d . .
H31 H 0.5829 0.2884 0.1683 0.040 Uiso 1 1 calc R U
C32 C 0.45273(13) 0.24225(14) 0.16199(9) 0.0290(4) Uani 1 1 d . .
H32 H 0.4748 0.1934 0.1963 0.035 Uiso 1 1 calc R U
C33 C 0.14761(12) 0.20657(12) 0.08318(8) 0.0217(3) Uani 1 1 d . .
C34 C 0.10145(13) 0.18430(13) 0.01560(9) 0.0272(4) Uani 1 1 d . .
H34 H 0.1290 0.1372 -0.0053 0.033 Uiso 1 1 calc R U
C35 C 0.01667(14) 0.22897(14) -0.02182(9) 0.0315(4) Uani 1 1 d . .
H35 H -0.0135 0.2101 -0.0672 0.038 Uiso 1 1 calc R U
C36 C -0.02499(14) 0.30091(14) 0.00577(10) 0.0305(4) Uani 1 1 d . .
C37 C -0.11503(16) 0.35324(17) -0.03591(11) 0.0442(5) Uani 1 1 d . .
H37A H -0.1578 0.3565 -0.0108 0.066 Uiso 1 1 calc R U
H37B H -0.1451 0.3158 -0.0774 0.066 Uiso 1 1 calc R U
H37C H -0.1004 0.4213 -0.0465 0.066 Uiso 1 1 calc R U
C38 C 0.01971(15) 0.32375(14) 0.07278(10) 0.0331(4) Uani 1 1 d . .
H38 H -0.0075 0.3719 0.0932 0.040 Uiso 1 1 calc R U
C39 C 0.10367(14) 0.27737(13) 0.11045(9) 0.0285(4) Uani 1 1 d . .
H39 H 0.1322 0.2944 0.1563 0.034 Uiso 1 1 calc R U
C40 C 0.28986(12) 0.04846(12) 0.08274(8) 0.0230(3) Uani 1 1 d . .
C41 C 0.37301(13) 0.03943(13) 0.06915(9) 0.0282(4) Uani 1 1 d . .
H41 H 0.4203 0.0893 0.0853 0.034 Uiso 1 1 calc R U
C42 C 0.38863(15) -0.04047(15) 0.03263(10) 0.0353(4) Uani 1 1 d . .
H42 H 0.4463 -0.0441 0.0247 0.042 Uiso 1 1 calc R U
C43 C 0.32167(15) -0.11473(14) 0.00764(9) 0.0352(4) Uani 1 1 d . .
C44 C 0.3386(2) -0.20021(18) -0.03331(13) 0.0544(7) Uani 1 1 d . .
H44A H 0.2972 -0.2564 -0.0331 0.082 Uiso 1 1 calc R U
H44B H 0.4045 -0.2218 -0.0140 0.082 Uiso 1 1 calc R U
H44C H 0.3251 -0.1777 -0.0793 0.082 Uiso 1 1 calc R U
C45 C 0.23835(15) -0.10716(14) 0.02038(9) 0.0338(4) Uani 1 1 d . .
H45 H 0.1912 -0.1570 0.0037 0.041 Uiso 1 1 calc R U
C46 C 0.22294(14) -0.02744(13) 0.05734(9) 0.0275(4) Uani 1 1 d . .
H46 H 0.1654 -0.0245 0.0655 0.033 Uiso 1 1 calc R U
Ni1 Ni 0.18789(2) 0.20588(2) 0.24702(2) 0.02024(9) Uani 1 1 d . .
P1 P 0.10342(3) 0.07880(3) 0.24540(2) 0.02145(10) Uani 1 1 d . .
P2 P 0.29511(3) 0.31559(3) 0.28934(2) 0.02007(10) Uani 1 1 d . .
Si1 Si 0.26851(3) 0.15613(3) 0.13437(2) 0.01866(11) Uani 1 1 d . .
H1M H 0.1209(18) 0.2606(19) 0.2668(13) 0.049(7) Uiso 1 1 d . .

loop_
_atom_site_aniso_label
_atom_site_aniso_U_11
_atom_site_aniso_U_22
_atom_site_aniso_U_33
_atom_site_aniso_U_23
_atom_site_aniso_U_13
_atom_site_aniso_U_12
C1 0.0192(8) 0.0207(7) 0.0182(7) -0.0001(6) 0.0082(6) 0.0008(6)
C2 0.0211(8) 0.0223(8) 0.0168(7) 0.0011(6) 0.0075(6) 0.0009(6)
C3 0.0252(9) 0.0225(8) 0.0266(9) -0.0014(6) 0.0124(7) 0.0006(6)
C4 0.0307(10) 0.0268(9) 0.0450(11) -0.0007(8) 0.0215(8) -0.0055(7)
C5 0.0423(12) 0.0197(8) 0.0427(11) 0.0002(7) 0.0205(9) -0.0034(7)
C6 0.0349(10) 0.0225(8) 0.0290(9) 0.0005(7) 0.0136(8) 0.0066(7)
C7 0.0243(9) 0.0260(8) 0.0236(8) 0.0020(6) 0.0113(7) 0.0027(6)
C8 0.0196(9) 0.0297(8) 0.0339(10) -0.0044(7) 0.0095(7) -0.0053(7)
C9 0.0323(11) 0.0426(11) 0.0329(10) -0.0098(8) 0.0068(8) -0.0067(8)
C10 0.0266(10) 0.0405(11) 0.0458(12) -0.0026(9) 0.0106(8) 0.0036(8)
C11 0.0331(11) 0.0386(10) 0.0312(10) -0.0013(8) 0.0183(8) -0.0052(8)
C12 0.0471(13) 0.0489(12) 0.0351(11) 0.0073(9) 0.0157(9) 0.0023(10)
C13 0.0549(15) 0.0685(15) 0.0401(12) -0.0031(11) 0.0297(11) 0.0119(12)
C14 0.0188(8) 0.0257(8) 0.0182(7) 0.0035(6) 0.0085(6) -0.0007(6)
C15 0.0188(8) 0.0277(8) 0.0210(8) -0.0001(6) 0.0071(6) -0.0003(6)
C16 0.0259(10) 0.0342(9) 0.0294(9) -0.0069(7) 0.0093(7) -0.0056(7)
C17 0.0185(9) 0.0487(11) 0.0270(9) 0.0005(8) 0.0049(7) -0.0045(7)
C18 0.0218(9) 0.0384(10) 0.0340(10) 0.0102(8) 0.0073(7) 0.0053(7)
C19 0.0255(9) 0.0268(8) 0.0304(9) 0.0044(7) 0.0085(7) 0.0020(7)
C20 0.0438(12) 0.0249(8) 0.0261(9) 0.0000(7) 0.0144(8) -0.0052(7)
C21 0.0606(15) 0.0256(9) 0.0460(13) 0.0055(9) -0.0033(11) -0.0006(9)
C22 0.0484(14) 0.0349(10) 0.0513(13) 0.0039(9) 0.0142(11) -0.0164(9)
C23 0.0277(9) 0.0283(8) 0.0189(8) -0.0042(6) 0.0075(7) -0.0020(7)
C24 0.0506(13) 0.0389(10) 0.0268(10) 0.0045(8) 0.0161(9) 0.0036(9)
C25 0.0326(11) 0.0397(10) 0.0283(9) -0.0093(8) 0.0110(8) 0.0021(8)
C26 0.0268(9) 0.0232(8) 0.0216(8) -0.0031(6) 0.0114(7) -0.0050(6)
C27 0.0321(10) 0.0255(8) 0.0247(9) -0.0009(7) 0.0101(7) -0.0022(7)
C28 0.0500(13) 0.0267(9) 0.0319(10) 0.0022(7) 0.0188(9) -0.0053(8)
C29 0.0435(12) 0.0332(9) 0.0335(10) -0.0077(8) 0.0229(9) -0.0138(8)
C30 0.0582(16) 0.0504(13) 0.0621(15) -0.0031(11) 0.0389(13) -0.0200(11)
C31 0.0288(10) 0.0427(10) 0.0301(10) -0.0072(8) 0.0124(8) -0.0093(8)
C32 0.0285(10) 0.0352(9) 0.0240(9) 0.0010(7) 0.0100(7) -0.0033(7)
C33 0.0209(9) 0.0231(8) 0.0206(8) 0.0030(6) 0.0067(6) -0.0001(6)
C34 0.0305(10) 0.0295(8) 0.0220(9) -0.0007(7) 0.0096(7) 0.0027(7)
C35 0.0325(10) 0.0368(9) 0.0203(8) 0.0012(7) 0.0035(7) 0.0004(8)
C36 0.0263(10) 0.0342(9) 0.0293(10) 0.0078(7) 0.0078(8) 0.0034(7)
C37 0.0368(12) 0.0518(12) 0.0388(11) 0.0101(9) 0.0069(9) 0.0159(9)
C38 0.0379(11) 0.0328(9) 0.0304(10) 0.0021(7) 0.0144(8) 0.0114(8)
C39 0.0345(10) 0.0291(8) 0.0201(8) -0.0008(7) 0.0074(7) 0.0045(7)
C40 0.0265(9) 0.0250(8) 0.0179(8) 0.0026(6) 0.0083(6) 0.0042(6)
C41 0.0272(9) 0.0323(9) 0.0247(9) 0.0026(7) 0.0087(7) 0.0053(7)
C42 0.0351(11) 0.0440(11) 0.0296(10) 0.0046(8) 0.0147(8) 0.0161(8)
C43 0.0481(12) 0.0318(9) 0.0235(9) 0.0008(7) 0.0098(8) 0.0168(8)
C44 0.0729(18) 0.0466(13) 0.0427(13) -0.0086(10) 0.0193(12) 0.0234(12)
C45 0.0450(12) 0.0256(9) 0.0260(9) -0.0019(7) 0.0067(8) 0.0013(8)
C46 0.0308(10) 0.0274(8) 0.0244(9) 0.0012(7) 0.0099(7) 0.0015(7)
Ni1 0.01785(16) 0.02001(15) 0.02322(16) -0.00407(10) 0.00774(11) -0.00104(10)
P1 0.0189(2) 0.0226(2) 0.0255(2) -0.00385(15) 0.01114(16) -0.00230(14)
P2 0.0203(2) 0.02014(19) 0.0191(2) -0.00247(14) 0.00621(16) -0.00156(14)
Si1 0.0190(2) 0.0196(2) 0.0176(2) 0.00007(15) 0.00679(16) -0.00032(15)

loop_
_atom_type_symbol
_atom_type_description
_atom_type_scat_dispersion_real
_atom_type_scat_dispersion_imag
_atom_type_scat_source
C C 0.0181 0.0091 'International Tables Vol C Tables 4.2.6.8 and 6.1.1.4'
H H 0.0000 0.0000 'International Tables Vol C Tables 4.2.6.8 and 6.1.1.4'
Si Si 0.2541 0.3302 'International Tables Vol C Tables 4.2.6.8 and 6.1.1.4'
P P 0.2955 0.4335 'International Tables Vol C Tables 4.2.6.8 and 6.1.1.4'
Ni Ni -3.0029 0.5091 'International Tables Vol C Tables 4.2.6.8 and 6.1.1.4'

loop_
_geom_angle_atom_site_label_1
_geom_angle_atom_site_label_2
_geom_angle_atom_site_label_3
_geom_angle
C14 C1 C2 115.20(13)
C14 C1 Si1 110.93(10)
C2 C1 Si1 107.44(10)
C14 C1 Ni1 106.71(10)
C2 C1 Ni1 112.05(10)
Si1 C1 Ni1 103.97(7)
C3 C2 C7 115.70(15)
C3 C2 C1 119.85(14)
C7 C2 C1 124.38(14)
C2 C3 C4 122.38(16)
C2 C3 P1 114.83(12)
C4 C3 P1 122.77(14)
C5 C4 C3 119.99(17)
C5 C4 H4 120.0
C3 C4 H4 120.0
C4 C5 C6 119.01(16)
C4 C5 H5 120.5
C6 C5 H5 120.5
C7 C6 C5 120.99(16)
C7 C6 H6 119.5
C5 C6 H6 119.5
C6 C7 C2 121.86(16)
C6 C7 H7 119.1
C2 C7 H7 119.1
C9 C8 C10 110.07(17)
C9 C8 P1 112.06(13)
C10 C8 P1 111.19(13)
C9 C8 H8 107.8
C10 C8 H8 107.8
P1 C8 H8 107.8
C8 C9 H9A 109.5
C8 C9 H9B 109.5
H9A C9 H9B 109.5
C8 C9 H9C 109.5
H9A C9 H9C 109.5
H9B C9 H9C 109.5
C8 C10 H10A 109.5
C8 C10 H10B 109.5
H10A C10 H10B 109.5
C8 C10 H10C 109.5
H10A C10 H10C 109.5
H10B C10 H10C 109.5
C12 C11 C13 110.72(18)
C12 C11 P1 111.09(13)
C13 C11 P1 112.67(15)
C12 C11 H11 107.4
C13 C11 H11 107.4
P1 C11 H11 107.4
C11 C12 H12A 109.5
C11 C12 H12B 109.5
H12A C12 H12B 109.5
C11 C12 H12C 109.5
H12A C12 H12C 109.5
H12B C12 H12C 109.5
C11 C13 H13A 109.5
C11 C13 H13B 109.5
H13A C13 H13B 109.5
C11 C13 H13C 109.5
H13A C13 H13C 109.5
H13B C13 H13C 109.5
C19 C14 C15 115.08(15)
C19 C14 C1 125.04(15)
C15 C14 C1 119.88(14)
C16 C15 C14 121.75(16)
C16 C15 P2 122.45(13)
C14 C15 P2 114.90(12)
C17 C16 C15 121.03(17)
C17 C16 H16 119.5
C15 C16 H16 119.5
C16 C17 C18 118.43(17)
C16 C17 H17 120.8
C18 C17 H17 120.8
C17 C18 C19 120.82(17)
C17 C18 H18 119.6
C19 C18 H18 119.6
C18 C19 C14 122.69(17)
C18 C19 H19 118.7
C14 C19 H19 118.7
C21 C20 C22 109.13(17)
C21 C20 P2 112.57(14)
C22 C20 P2 114.84(14)
C21 C20 H20 106.6
C22 C20 H20 106.6
P2 C20 H20 106.6
C20 C21 H21A 109.5
C20 C21 H21B 109.5
H21A C21 H21B 109.5
C20 C21 H21C 109.5
H21A C21 H21C 109.5
H21B C21 H21C 109.5
C20 C22 H22A 109.5
C20 C22 H22B 109.5
H22A C22 H22B 109.5
C20 C22 H22C 109.5
H22A C22 H22C 109.5
H22B C22 H22C 109.5
C24 C23 C25 109.84(16)
C24 C23 P2 110.97(12)
C25 C23 P2 111.98(12)
C24 C23 H23 108.0
C25 C23 H23 108.0
P2 C23 H23 108.0
C23 C24 H24A 109.5
C23 C24 H24B 109.5
H24A C24 H24B 109.5
C23 C24 H24C 109.5
H24A C24 H24C 109.5
H24B C24 H24C 109.5
C23 C25 H25A 109.5
C23 C25 H25B 109.5
H25A C25 H25B 109.5
C23 C25 H25C 109.5
H25A C25 H25C 109.5
H25B C25 H25C 109.5
C27 C26 C32 116.53(16)
C27 C26 Si1 120.37(14)
C32 C26 Si1 121.60(13)
C28 C27 C26 121.42(18)
C28 C27 H27 119.3
C26 C27 H27 119.3
C29 C28 C27 121.15(18)
C29 C28 H28 119.4
C27 C28 H28 119.4
C28 C29 C31 117.90(17)
C28 C29 C30 122.0(2)
C31 C29 C30 120.1(2)
C29 C30 H30A 109.5
C29 C30 H30B 109.5
H30A C30 H30B 109.5
C29 C30 H30C 109.5
H30A C30 H30C 109.5
H30B C30 H30C 109.5
C32 C31 C29 121.19(19)
C32 C31 H31 119.4
C29 C31 H31 119.4
C31 C32 C26 121.75(17)
C31 C32 H32 119.1
C26 C32 H32 119.1
C39 C33 C34 115.94(16)
C39 C33 Si1 120.38(13)
C34 C33 Si1 123.38(13)
C35 C34 C33 121.93(16)
C35 C34 H34 119.0
C33 C34 H34 119.0
C34 C35 C36 121.32(17)
C34 C35 H35 119.3
C36 C35 H35 119.3
C38 C36 C35 117.48(17)
C38 C36 C37 121.19(18)
C35 C36 C37 121.32(18)
C36 C37 H37A 109.5
C36 C37 H37B 109.5
H37A C37 H37B 109.5
C36 C37 H37C 109.5
H37A C37 H37C 109.5
H37B C37 H37C 109.5
C36 C38 C39 121.01(17)
C36 C38 H38 119.5
C39 C38 H38 119.5
C38 C39 C33 122.28(17)
C38 C39 H39 118.9
C33 C39 H39 118.9
C41 C40 C46 116.18(16)
C41 C40 Si1 122.45(13)
C46 C40 Si1 121.36(13)
C42 C41 C40 121.96(18)
C42 C41 H41 119.0
C40 C41 H41 119.0
C43 C42 C41 121.19(19)
C43 C42 H42 119.4
C41 C42 H42 119.4
C42 C43 C45 117.86(17)
C42 C43 C44 120.7(2)
C45 C43 C44 121.4(2)
C43 C44 H44A 109.5
C43 C44 H44B 109.5
H44A C44 H44B 109.5
C43 C44 H44C 109.5
H44A C44 H44C 109.5
H44B C44 H44C 109.5
C43 C45 C46 120.96(18)
C43 C45 H45 119.5
C46 C45 H45 119.5
C45 C46 C40 121.85(18)
C45 C46 H46 119.1
C40 C46 H46 119.1
C1 Ni1 P1 89.72(5)
C1 Ni1 P2 90.88(5)
P1 Ni1 P2 157.02(2)
C1 Ni1 H1M 174.5(10)
P1 Ni1 H1M 85.7(10)
P2 Ni1 H1M 92.2(10)
C3 P1 C8 105.02(8)
C3 P1 C11 101.90(8)
C8 P1 C11 102.76(9)
C3 P1 Ni1 103.35(6)
C8 P1 Ni1 123.06(6)
C11 P1 Ni1 118.12(6)
C15 P2 C23 102.21(8)
C15 P2 C20 108.34(8)
C23 P2 C20 105.08(8)
C15 P2 Ni1 99.52(6)
C23 P2 Ni1 115.00(6)
C20 P2 Ni1 124.24(6)
C26 Si1 C33 105.81(7)
C26 Si1 C40 102.91(7)
C33 Si1 C40 105.10(7)
C26 Si1 C1 114.99(7)
C33 Si1 C1 114.28(7)
C40 Si1 C1 112.62(7)

loop_
_geom_bond_atom_site_label_1
_geom_bond_atom_site_label_2
_geom_bond_distance
C1 C14 1.528(2)
C1 C2 1.538(2)
C1 Si1 1.9245(16)
C1 Ni1 2.0559(15)
C2 C3 1.402(2)
C2 C7 1.412(2)
C3 C4 1.403(2)
C3 P1 1.8107(17)
C4 C5 1.379(3)
C4 H4 0.9500
C5 C6 1.386(3)
C5 H5 0.9500
C6 C7 1.384(2)
C6 H6 0.9500
C7 H7 0.9500
C8 C9 1.527(3)
C8 C10 1.527(3)
C8 P1 1.8583(18)
C8 H8 1.0000
C9 H9A 0.9800
C9 H9B 0.9800
C9 H9C 0.9800
C10 H10A 0.9800
C10 H10B 0.9800
C10 H10C 0.9800
C11 C12 1.522(3)
C11 C13 1.523(3)
C11 P1 1.8676(18)
C11 H11 1.0000
C12 H12A 0.9800
C12 H12B 0.9800
C12 H12C 0.9800
C13 H13A 0.9800
C13 H13B 0.9800
C13 H13C 0.9800
C14 C19 1.405(2)
C14 C15 1.417(2)
C15 C16 1.395(3)
C15 P2 1.8178(17)
C16 C17 1.381(3)
C16 H16 0.9500
C17 C18 1.382(3)
C17 H17 0.9500
C18 C19 1.386(3)
C18 H18 0.9500
C19 H19 0.9500
C20 C21 1.527(3)
C20 C22 1.534(3)
C20 P2 1.8650(18)
C20 H20 1.0000
C21 H21A 0.9800
C21 H21B 0.9800
C21 H21C 0.9800
C22 H22A 0.9800
C22 H22B 0.9800
C22 H22C 0.9800
C23 C24 1.522(2)
C23 C25 1.524(3)
C23 P2 1.8593(17)
C23 H23 1.0000
C24 H24A 0.9800
C24 H24B 0.9800
C24 H24C 0.9800
C25 H25A 0.9800
C25 H25B 0.9800
C25 H25C 0.9800
C26 C27 1.399(2)
C26 C32 1.403(3)
C26 Si1 1.8900(17)
C27 C28 1.394(3)
C27 H27 0.9500
C28 C29 1.387(3)
C28 H28 0.9500
C29 C31 1.387(3)
C29 C30 1.511(3)
C30 H30A 0.9800
C30 H30B 0.9800
C30 H30C 0.9800
C31 C32 1.384(3)
C31 H31 0.9500
C32 H32 0.9500
C33 C39 1.398(2)
C33 C34 1.398(2)
C33 Si1 1.8967(17)
C34 C35 1.387(3)
C34 H34 0.9500
C35 C36 1.391(3)
C35 H35 0.9500
C36 C38 1.386(3)
C36 C37 1.513(3)
C37 H37A 0.9800
C37 H37B 0.9800
C37 H37C 0.9800
C38 C39 1.389(3)
C38 H38 0.9500
C39 H39 0.9500
C40 C41 1.397(3)
C40 C46 1.401(3)
C40 Si1 1.9090(17)
C41 C42 1.391(3)
C41 H41 0.9500
C42 C43 1.384(3)
C42 H42 0.9500
C43 C45 1.389(3)
C43 C44 1.515(3)
C44 H44A 0.9800
C44 H44B 0.9800
C44 H44C 0.9800
C45 C46 1.394(3)
C45 H45 0.9500
C46 H46 0.9500
Ni1 P1 2.1187(5)
Ni1 P2 2.1375(5)
Ni1 H1M 1.43(3)

loop_
_geom_torsion_atom_site_label_1
_geom_torsion_atom_site_label_2
_geom_torsion_atom_site_label_3
_geom_torsion_atom_site_label_4
_geom_torsion
C14 C1 C2 C3 127.14(16)
Si1 C1 C2 C3 -108.69(15)
Ni1 C1 C2 C3 4.91(19)
C14 C1 C2 C7 -56.1(2)
Si1 C1 C2 C7 68.10(18)
Ni1 C1 C2 C7 -178.30(13)
C7 C2 C3 C4 1.6(3)
C1 C2 C3 C4 178.69(16)
C7 C2 C3 P1 -179.98(12)
C1 C2 C3 P1 -2.9(2)
C2 C3 C4 C5 0.9(3)
P1 C3 C4 C5 -177.39(15)
C3 C4 C5 C6 -2.1(3)
C4 C5 C6 C7 0.7(3)
C5 C6 C7 C2 1.9(3)
C3 C2 C7 C6 -3.0(2)
C1 C2 C7 C6 -179.93(16)
C2 C1 C14 C19 25.1(2)
Si1 C1 C14 C19 -97.25(16)
Ni1 C1 C14 C19 150.12(14)
C2 C1 C14 C15 -154.69(14)
Si1 C1 C14 C15 83.00(15)
Ni1 C1 C14 C15 -29.63(17)
C19 C14 C15 C16 5.2(2)
C1 C14 C15 C16 -175.02(15)
C19 C14 C15 P2 -164.13(12)
C1 C14 C15 P2 15.64(19)
C14 C15 C16 C17 -3.3(3)
P2 C15 C16 C17 165.27(14)
C15 C16 C17 C18 -0.7(3)
C16 C17 C18 C19 2.3(3)
C17 C18 C19 C14 -0.1(3)
C15 C14 C19 C18 -3.6(2)
C1 C14 C19 C18 176.66(16)
C32 C26 C27 C28 1.9(2)
Si1 C26 C27 C28 -164.34(14)
C26 C27 C28 C29 0.2(3)
C27 C28 C29 C31 -1.7(3)
C27 C28 C29 C30 177.95(18)
C28 C29 C31 C32 1.0(3)
C30 C29 C31 C32 -178.63(18)
C29 C31 C32 C26 1.2(3)
C27 C26 C32 C31 -2.6(3)
Si1 C26 C32 C31 163.48(14)
C39 C33 C34 C35 -0.7(3)
Si1 C33 C34 C35 -174.49(14)
C33 C34 C35 C36 2.2(3)
C34 C35 C36 C38 -2.2(3)
C34 C35 C36 C37 177.03(19)
C35 C36 C38 C39 0.9(3)
C37 C36 C38 C39 -178.33(19)
C36 C38 C39 C33 0.5(3)
C34 C33 C39 C38 -0.6(3)
Si1 C33 C39 C38 173.38(15)
C46 C40 C41 C42 -0.2(3)
Si1 C40 C41 C42 178.64(14)
C40 C41 C42 C43 0.4(3)
C41 C42 C43 C45 -0.2(3)
C41 C42 C43 C44 178.69(18)
C42 C43 C45 C46 -0.2(3)
C44 C43 C45 C46 -179.10(19)
C43 C45 C46 C40 0.5(3)
C41 C40 C46 C45 -0.3(3)
Si1 C40 C46 C45 -179.08(14)
C2 C3 P1 C8 129.75(13)
C4 C3 P1 C8 -51.86(18)
C2 C3 P1 C11 -123.39(14)
C4 C3 P1 C11 55.01(18)
C2 C3 P1 Ni1 -0.36(14)
C4 C3 P1 Ni1 178.03(15)
C9 C8 P1 C3 -42.01(15)
C10 C8 P1 C3 -165.66(13)
C9 C8 P1 C11 -148.24(14)
C10 C8 P1 C11 88.10(15)
C9 C8 P1 Ni1 75.38(14)
C10 C8 P1 Ni1 -48.28(15)
C12 C11 P1 C3 48.83(16)
C13 C11 P1 C3 173.72(16)
C12 C11 P1 C8 157.45(14)
C13 C11 P1 C8 -77.66(17)
C12 C11 P1 Ni1 -63.51(15)
C13 C11 P1 Ni1 61.38(18)
C16 C15 P2 C23 -45.14(16)
C14 C15 P2 C23 124.11(13)
C16 C15 P2 C20 65.48(17)
C14 C15 P2 C20 -125.27(13)
C16 C15 P2 Ni1 -163.48(14)
C14 C15 P2 Ni1 5.77(13)
C24 C23 P2 C15 -56.18(15)
C25 C23 P2 C15 -179.32(13)
C24 C23 P2 C20 -169.24(14)
C25 C23 P2 C20 67.62(15)
C24 C23 P2 Ni1 50.54(15)
C25 C23 P2 Ni1 -72.60(13)
C21 C20 P2 C15 162.95(14)
C22 C20 P2 C15 -71.35(17)
C21 C20 P2 C23 -88.38(16)
C22 C20 P2 C23 37.32(18)
C21 C20 P2 Ni1 47.08(17)
C22 C20 P2 Ni1 172.78(13)
C27 C26 Si1 C33 -14.84(15)
C32 C26 Si1 C33 179.63(14)
C27 C26 Si1 C40 95.20(14)
C32 C26 Si1 C40 -70.33(15)
C27 C26 Si1 C1 -141.96(13)
C32 C26 Si1 C1 52.50(16)
C39 C33 Si1 C26 -80.53(15)
C34 C33 Si1 C26 92.98(15)
C39 C33 Si1 C40 170.99(14)
C34 C33 Si1 C40 -15.50(16)
C39 C33 Si1 C1 47.02(16)
C34 C33 Si1 C1 -139.47(14)
